data_4021617
loop_
_publ_author_name
'Stephen Hanessian'
'C\'ecile Gauchet'
'Guillaume Charron'
'Julien Marin'
'Philippe Nakache'

_publ_section_title
;
 Design and Synthesis of Diversely Substituted Azacyclic Inhibitors
 of Endothelin Converting Enzyme
;
_journal_name_full 'Journal of Organic Chemistry'
_journal_page_first 2760
_journal_page_last 2778
_journal_paper_doi 10.1021/jo052649y
_journal_volume 71
_journal_year 2006
_chemical_absolute_configuration rmad
_chemical_compound_source 'Synthesized by the authors. See text'
_chemical_formula_sum 'C32 H43 N2 O9 P'
_chemical_formula_weight 630.65
_chemical_name_systematic
; 
 ? 
;
_space_group_IT_number 4
_symmetry_cell_setting monoclinic
_symmetry_space_group_name_Hall 'P 2yb'
_symmetry_space_group_name_H-M 'P 1 21 1'
_atom_sites_solution_hydrogens geom
_atom_sites_solution_primary direct
_atom_sites_solution_secondary difmap
_audit_creation_method SHELXL-97
_cell_angle_alpha 90.00
_cell_angle_beta 93.0030(10)
_cell_angle_gamma 90.00
_cell_formula_units_Z 2
_cell_length_a 12.4409(2)
_cell_length_b 6.84260(10)
_cell_length_c 19.0551(3)
_cell_measurement_reflns_used 6399
_cell_measurement_temperature 100(2)
_cell_measurement_theta_max 73.07
_cell_measurement_theta_min 2.32
_cell_volume 1619.90(4)
_computing_cell_refinement 'SMART (Bruker, 1999)'
_computing_data_collection 'SMART (Bruker, 1999)'
_computing_data_reduction 'SAINT (Bruker, 1999)'
_computing_molecular_graphics 'SHELXTL (Bruker, 1997)'
_computing_publication_material 'UdMX (local program)'
_computing_structure_refinement 'SHELXL97 (Sheldrick, 1997)'
_computing_structure_solution 'SHELXS97 (Sheldrick, 1997)'
_diffrn_ambient_temperature 100(2)
_diffrn_detector_area_resol_mean 5.5
_diffrn_measured_fraction_theta_full 0.988
_diffrn_measured_fraction_theta_max 0.988
_diffrn_measurement_device_type 'Bruker AXS Smart 2K/Platform'
_diffrn_measurement_method \w
_diffrn_radiation_monochromator graphite
_diffrn_radiation_source 'Sealed Tube'
_diffrn_radiation_type CuK\a
_diffrn_radiation_wavelength 1.54178
_diffrn_reflns_av_R_equivalents 0.039
_diffrn_reflns_av_sigmaI/netI 0.0557
_diffrn_reflns_limit_h_max 15
_diffrn_reflns_limit_h_min -15
_diffrn_reflns_limit_k_max 8
_diffrn_reflns_limit_k_min -7
_diffrn_reflns_limit_l_max 23
_diffrn_reflns_limit_l_min -23
_diffrn_reflns_number 19759
_diffrn_reflns_theta_full 73.07
_diffrn_reflns_theta_max 73.07
_diffrn_reflns_theta_min 2.32
_diffrn_standards_decay_% 0.03
_diffrn_standards_number 155
_exptl_absorpt_coefficient_mu 1.218
_exptl_absorpt_correction_T_max 0.9700
_exptl_absorpt_correction_T_min 0.6400
_exptl_absorpt_correction_type multi-scan
_exptl_absorpt_process_details 'Sadabs (Sheldrick,1996)'
_exptl_crystal_colour Colourless
_exptl_crystal_density_diffrn 1.293
_exptl_crystal_density_method 'not measured'
_exptl_crystal_description needle
_exptl_crystal_F_000 672
_exptl_crystal_size_max 0.59
_exptl_crystal_size_mid 0.08
_exptl_crystal_size_min 0.04
_refine_diff_density_max 0.400
_refine_diff_density_min -0.236
_refine_diff_density_rms 0.060
_refine_ls_abs_structure_details 'Flack H D (1983), XXXX Friedel Pairs'
_refine_ls_abs_structure_Flack -0.03(3)
_refine_ls_extinction_method none
_refine_ls_goodness_of_fit_ref 0.992
_refine_ls_hydrogen_treatment constr
_refine_ls_matrix_type full
_refine_ls_number_parameters 405
_refine_ls_number_reflns 5539
_refine_ls_number_restraints 1
_refine_ls_restrained_S_all 0.992
_refine_ls_R_factor_all 0.0707
_refine_ls_R_factor_gt 0.0601
_refine_ls_shift/su_max 0.000
_refine_ls_shift/su_mean 0.000
_refine_ls_structure_factor_coef Fsqd
_refine_ls_weighting_details 'calc w=1/[\s^2^(Fo^2^)+(0.0995P)^2^+0.0000P] where P=(Fo^2^+2Fc^2^)/3'
_refine_ls_weighting_scheme calc
_refine_ls_wR_factor_gt 0.1449
_refine_ls_wR_factor_ref 0.1498
_reflns_number_gt 4530
_reflns_number_total 5539
_reflns_threshold_expression I>2\s(I)
_cod_data_source_file jo052649ysi20051221_063058.cif
_cod_depositor_comments
;
The following automatic conversions were performed:
'_symmetry_cell_setting' value 'Monoclinic' changed to 'monoclinic'
according to '/home/saulius/struct/CIF-dictionaries/cif_core.dic'
dictionary named 'cif_core.dic' version 2.4.1 from
2010-06-29.

'_geom_bond_publ_flag' value 'Y' changed to 'y' according to
'/home/saulius/struct/CIF-dictionaries/cif_core.dic' dictionary named
'cif_core.dic' version 2.4.1 from 2010-06-29 (47
times).

'_geom_angle_publ_flag' value 'Y' changed to 'y' according to
'/home/saulius/struct/CIF-dictionaries/cif_core.dic' dictionary named
'cif_core.dic' version 2.4.1 from 2010-06-29 (71
time).

'_geom_torsion_publ_flag' value 'Y' changed to 'y' according to
'/home/saulius/struct/CIF-dictionaries/cif_core.dic' dictionary named
'cif_core.dic' version 2.4.1 from 2010-06-29 (96 times).

Automatic conversion script
Id: cif_fix_enum 1527 2010-12-29 10:47:43Z saulius 
;
_cod_original_sg_symbol_H-M 'P 21'
_cod_database_code 4021617

loop_
_symmetry_equiv_pos_as_xyz
'x, y, z'
'-x, y+1/2, -z'

loop_
_atom_site_label
_atom_site_type_symbol
_atom_site_fract_x
_atom_site_fract_y
_atom_site_fract_z
_atom_site_U_iso_or_equiv
_atom_site_adp_type
_atom_site_occupancy
_atom_site_symmetry_multiplicity
_atom_site_calc_flag
_atom_site_refinement_flags
P1 P 0.52854(7) 0.12799(14) 0.14745(5) 0.0255(2) Uani 1 1 d .
O1 O 0.35650(19) 0.4636(4) 0.22255(13) 0.0285(6) Uani 1 1 d .
O2 O 0.3434(2) 0.3562(4) 0.33542(13) 0.0326(6) Uani 1 1 d .
O3 O 0.5775(2) 0.4784(5) 0.39501(15) 0.0434(7) Uani 1 1 d .
O4 O 0.5726(2) 0.2045(5) 0.45937(14) 0.0429(8) Uani 1 1 d .
O5 O 0.6029(2) -0.0386(4) 0.14393(13) 0.0312(6) Uani 1 1 d .
O6 O 0.5248(2) 0.2728(4) 0.08364(12) 0.0289(6) Uani 1 1 d .
O7 O 0.4073(2) 0.0645(4) 0.15371(13) 0.0316(6) Uani 1 1 d .
O8 O 0.9804(2) 0.5483(4) 0.19823(13) 0.0317(6) Uani 1 1 d .
O9 O 0.7242(2) 0.5153(4) 0.01970(13) 0.0328(6) Uani 1 1 d .
N1 N 0.4883(2) 0.2801(5) 0.27756(15) 0.0266(7) Uani 1 1 d .
N2 N 0.8520(2) 0.5403(5) 0.10866(15) 0.0251(6) Uani 1 1 d .
C2 C 0.5248(3) 0.1713(6) 0.33980(18) 0.0310(9) Uani 1 1 d .
H2 H 0.4616 0.0963 0.3557 0.037 Uiso 1 1 calc R
C3 C 0.6105(3) 0.0208(6) 0.32109(19) 0.0301(8) Uani 1 1 d .
H3A H 0.5779 -0.0742 0.2870 0.036 Uiso 1 1 calc R
H3B H 0.6343 -0.0521 0.3640 0.036 Uiso 1 1 calc R
C4 C 0.7092(3) 0.1157(6) 0.28934(18) 0.0289(8) Uani 1 1 d .
H4 H 0.7384 0.0193 0.2558 0.035 Uiso 1 1 calc R
C5 C 0.6780(3) 0.3025(6) 0.24658(18) 0.0272(8) Uani 1 1 d .
H5 H 0.6878 0.4159 0.2794 0.033 Uiso 1 1 calc R
C6 C 0.5599(3) 0.3039(6) 0.21910(18) 0.0255(8) Uani 1 1 d .
H6 H 0.5454 0.4371 0.1991 0.031 Uiso 1 1 calc R
C7 C 0.3918(3) 0.3761(6) 0.27373(18) 0.0271(8) Uani 1 1 d .
C8 C 0.2274(3) 0.4003(7) 0.3394(2) 0.0330(9) Uani 1 1 d .
C9 C 0.2099(4) 0.3568(8) 0.4161(2) 0.0465(12) Uani 1 1 d .
H9A H 0.2294 0.2206 0.4265 0.070 Uiso 1 1 calc R
H9B H 0.1340 0.3777 0.4254 0.070 Uiso 1 1 calc R
H9C H 0.2550 0.4439 0.4460 0.070 Uiso 1 1 calc R
C10 C 0.1636(3) 0.2609(7) 0.2914(2) 0.0385(10) Uani 1 1 d .
H10A H 0.1858 0.2764 0.2432 0.058 Uiso 1 1 calc R
H10B H 0.0867 0.2901 0.2931 0.058 Uiso 1 1 calc R
H10C H 0.1771 0.1262 0.3070 0.058 Uiso 1 1 calc R
C11 C 0.2034(3) 0.6136(7) 0.3221(2) 0.0396(9) Uani 1 1 d .
H11A H 0.2550 0.6973 0.3485 0.059 Uiso 1 1 calc R
H11B H 0.1302 0.6455 0.3351 0.059 Uiso 1 1 calc R
H11C H 0.2094 0.6354 0.2716 0.059 Uiso 1 1 calc R
C12 C 0.5610(3) 0.3060(7) 0.3995(2) 0.0361(10) Uani 1 1 d .
C13 C 0.6032(5) 0.3151(9) 0.5216(2) 0.0611(15) Uani 1 1 d .
H13A H 0.6773 0.3618 0.5187 0.092 Uiso 1 1 calc R
H13B H 0.5984 0.2317 0.5631 0.092 Uiso 1 1 calc R
H13C H 0.5548 0.4271 0.5253 0.092 Uiso 1 1 calc R
C14 C 0.7994(3) 0.1611(6) 0.34461(19) 0.0321(9) Uani 1 1 d .
H14A H 0.7715 0.2574 0.3779 0.039 Uiso 1 1 calc R
H14B H 0.8586 0.2253 0.3205 0.039 Uiso 1 1 calc R
C15 C 0.8476(3) -0.0103(7) 0.3876(2) 0.0393(10) Uani 1 1 d .
H15 H 0.7906 -0.0606 0.4179 0.047 Uiso 1 1 calc R
C16 C 0.8817(5) -0.1772(11) 0.3419(3) 0.083(2) Uani 1 1 d .
H16A H 0.8193 -0.2255 0.3136 0.124 Uiso 1 1 calc R
H16B H 0.9113 -0.2830 0.3717 0.124 Uiso 1 1 calc R
H16C H 0.9367 -0.1315 0.3108 0.124 Uiso 1 1 calc R
C17 C 0.9404(4) 0.0588(9) 0.4353(2) 0.0604(16) Uani 1 1 d .
H17A H 0.9627 -0.0464 0.4678 0.091 Uiso 1 1 calc R
H17B H 0.9178 0.1725 0.4622 0.091 Uiso 1 1 calc R
H17C H 1.0008 0.0953 0.4071 0.091 Uiso 1 1 calc R
C18 C 0.7574(3) 0.3311(6) 0.18829(18) 0.0271(8) Uani 1 1 d .
H18A H 0.8294 0.2871 0.2064 0.032 Uiso 1 1 calc R
H18B H 0.7351 0.2448 0.1484 0.032 Uiso 1 1 calc R
C19 C 0.7679(3) 0.5384(6) 0.16033(19) 0.0279(8) Uani 1 1 d .
H19A H 0.6985 0.5817 0.1378 0.033 Uiso 1 1 calc R
H19B H 0.7876 0.6290 0.1994 0.033 Uiso 1 1 calc R
C20 C 0.5243(3) 0.1989(6) 0.01176(18) 0.0290(8) Uani 1 1 d .
H20A H 0.5568 0.0684 0.0118 0.044 Uiso 1 1 calc R
H20B H 0.5658 0.2872 -0.0169 0.044 Uiso 1 1 calc R
H20C H 0.4500 0.1914 -0.0079 0.044 Uiso 1 1 calc R
C21 C 0.3822(3) -0.1255(6) 0.1819(2) 0.0395(10) Uani 1 1 d .
H21A H 0.4448 -0.2116 0.1791 0.059 Uiso 1 1 calc R
H21B H 0.3209 -0.1818 0.1546 0.059 Uiso 1 1 calc R
H21C H 0.3640 -0.1116 0.2311 0.059 Uiso 1 1 calc R
C22 C 0.9590(3) 0.5396(6) 0.13496(18) 0.0264(8) Uani 1 1 d .
C23 C 0.8184(3) 0.5259(5) 0.03724(18) 0.0252(7) Uani 1 1 d .
C24 C 0.9047(3) 0.5234(5) -0.01320(18) 0.0253(7) Uani 1 1 d .
C25 C 0.8773(3) 0.5226(6) -0.08419(18) 0.0281(8) Uani 1 1 d .
H25 H 0.8037 0.5303 -0.1000 0.034 Uiso 1 1 calc R
C26 C 0.9568(3) 0.5103(6) -0.13324(19) 0.0311(8) Uani 1 1 d .
H26 H 0.9368 0.5099 -0.1820 0.037 Uiso 1 1 calc R
C27 C 1.0635(3) 0.4989(5) -0.11128(18) 0.0276(8) Uani 1 1 d .
H27 H 1.1166 0.4870 -0.1451 0.033 Uiso 1 1 calc R
C28 C 1.0957(3) 0.5044(5) -0.03854(18) 0.0258(7) Uani 1 1 d .
C29 C 1.2038(3) 0.4922(5) -0.01339(19) 0.0273(8) Uani 1 1 d .
H29 H 1.2590 0.4813 -0.0458 0.033 Uiso 1 1 calc R
C30 C 1.2307(3) 0.4960(5) 0.05769(19) 0.0271(8) Uani 1 1 d .
H30 H 1.3039 0.4865 0.0742 0.033 Uiso 1 1 calc R
C31 C 1.1498(3) 0.5139(5) 0.10533(19) 0.0272(8) Uani 1 1 d .
H31 H 1.1690 0.5192 0.1542 0.033 Uiso 1 1 calc R
C32 C 1.0438(3) 0.5240(5) 0.08332(18) 0.0251(7) Uani 1 1 d .
C33 C 1.0138(3) 0.5184(5) 0.01066(18) 0.0239(7) Uani 1 1 d .

loop_
_atom_site_aniso_label
_atom_site_aniso_U_11
_atom_site_aniso_U_22
_atom_site_aniso_U_33
_atom_site_aniso_U_23
_atom_site_aniso_U_13
_atom_site_aniso_U_12
P1 0.0261(5) 0.0272(5) 0.0237(4) 0.0014(4) 0.0045(3) -0.0006(4)
O1 0.0296(14) 0.0314(14) 0.0249(13) 0.0017(11) 0.0063(10) 0.0018(11)
O2 0.0261(14) 0.0464(17) 0.0263(13) 0.0024(12) 0.0108(10) 0.0026(12)
O3 0.0489(18) 0.048(2) 0.0337(16) -0.0029(14) 0.0090(13) 0.0006(15)
O4 0.0480(18) 0.058(2) 0.0222(14) 0.0022(13) 0.0006(13) 0.0080(15)
O5 0.0321(14) 0.0321(15) 0.0296(14) 0.0014(11) 0.0043(11) 0.0024(11)
O6 0.0354(15) 0.0302(15) 0.0216(13) 0.0003(10) 0.0043(11) -0.0005(11)
O7 0.0317(14) 0.0297(15) 0.0339(14) 0.0042(11) 0.0053(11) -0.0016(11)
O8 0.0325(14) 0.0378(15) 0.0254(13) -0.0016(11) 0.0078(11) -0.0017(11)
O9 0.0256(13) 0.0364(16) 0.0367(15) 0.0028(13) 0.0039(11) -0.0005(12)
N1 0.0253(16) 0.0354(18) 0.0197(15) 0.0032(13) 0.0075(12) 0.0011(13)
N2 0.0241(15) 0.0261(16) 0.0259(15) 0.0021(13) 0.0093(12) 0.0000(12)
C2 0.0230(19) 0.049(3) 0.0213(18) 0.0066(16) 0.0052(14) -0.0004(16)
C3 0.0279(19) 0.036(2) 0.0264(18) 0.0070(16) 0.0038(15) -0.0003(16)
C4 0.0287(18) 0.032(2) 0.0261(17) 0.0013(17) 0.0066(14) 0.0010(17)
C5 0.0252(19) 0.034(2) 0.0228(18) -0.0020(15) 0.0065(14) -0.0027(15)
C6 0.0292(19) 0.028(2) 0.0199(17) -0.0003(14) 0.0089(14) 0.0004(15)
C7 0.0229(18) 0.036(2) 0.0226(18) -0.0028(16) 0.0071(14) -0.0015(15)
C8 0.0206(18) 0.050(3) 0.0288(19) -0.0025(17) 0.0091(15) -0.0015(17)
C9 0.039(2) 0.067(3) 0.035(2) -0.003(2) 0.0187(19) -0.002(2)
C10 0.033(2) 0.048(3) 0.035(2) 0.0066(19) 0.0073(17) -0.0039(18)
C11 0.036(2) 0.044(2) 0.039(2) -0.008(2) 0.0086(17) 0.004(2)
C12 0.028(2) 0.054(3) 0.027(2) 0.0019(19) 0.0067(16) 0.0084(19)
C13 0.078(4) 0.077(4) 0.027(2) -0.008(2) -0.008(2) 0.014(3)
C14 0.0288(19) 0.043(3) 0.0253(18) 0.0022(16) 0.0056(15) -0.0072(17)
C15 0.032(2) 0.059(3) 0.028(2) 0.0095(19) 0.0020(16) 0.003(2)
C16 0.094(5) 0.107(6) 0.046(3) 0.000(3) -0.008(3) 0.063(4)
C17 0.039(3) 0.090(4) 0.051(3) 0.032(3) -0.004(2) -0.012(3)
C18 0.0262(19) 0.031(2) 0.0248(18) 0.0009(15) 0.0099(15) 0.0004(14)
C19 0.0241(18) 0.030(2) 0.0303(19) 0.0016(16) 0.0135(15) -0.0017(15)
C20 0.031(2) 0.036(2) 0.0202(18) 0.0009(15) 0.0056(15) -0.0017(15)
C21 0.039(2) 0.038(2) 0.042(2) 0.0114(19) 0.0012(18) -0.0087(19)
C22 0.0275(19) 0.0240(19) 0.0282(18) 0.0015(15) 0.0065(15) -0.0023(15)
C23 0.0235(18) 0.0206(18) 0.0315(18) 0.0010(15) 0.0030(14) 0.0007(14)
C24 0.0286(18) 0.0199(19) 0.0278(18) -0.0001(15) 0.0059(14) -0.0002(14)
C25 0.0288(19) 0.025(2) 0.0306(19) 0.0036(16) 0.0011(15) 0.0011(15)
C26 0.040(2) 0.026(2) 0.0270(18) 0.0019(16) 0.0021(16) -0.0015(16)
C27 0.036(2) 0.0212(19) 0.0263(18) 0.0014(14) 0.0124(15) -0.0027(15)
C28 0.0297(18) 0.0200(19) 0.0285(18) -0.0008(15) 0.0094(14) -0.0024(15)
C29 0.0266(18) 0.0234(19) 0.0330(19) 0.0007(15) 0.0102(15) -0.0023(14)
C30 0.0229(17) 0.0255(19) 0.0333(19) 0.0005(15) 0.0049(14) -0.0013(14)
C31 0.0309(19) 0.024(2) 0.0267(18) -0.0002(15) 0.0038(14) -0.0034(15)
C32 0.0274(18) 0.0206(18) 0.0279(18) 0.0010(15) 0.0086(14) -0.0001(14)
C33 0.0276(18) 0.0197(18) 0.0249(17) 0.0004(14) 0.0048(14) -0.0010(14)

loop_
_atom_type_symbol
_atom_type_description
_atom_type_scat_dispersion_real
_atom_type_scat_dispersion_imag
_atom_type_scat_source
C C 0.0181 0.0091 'International Tables Vol C Tables 4.2.6.8 and 6.1.1.4'
H H 0.0000 0.0000 'International Tables Vol C Tables 4.2.6.8 and 6.1.1.4'
N N 0.0311 0.0180 'International Tables Vol C Tables 4.2.6.8 and 6.1.1.4'
O O 0.0492 0.0322 'International Tables Vol C Tables 4.2.6.8 and 6.1.1.4'
P P 0.2955 0.4335 'International Tables Vol C Tables 4.2.6.8 and 6.1.1.4'

loop_
_geom_angle_atom_site_label_1
_geom_angle_atom_site_label_2
_geom_angle_atom_site_label_3
_geom_angle
_geom_angle_publ_flag
O5 P1 O6 116.61(15) y
O5 P1 O7 113.27(15) y
O6 P1 O7 104.03(14) y
O5 P1 C6 115.45(16) y
O6 P1 C6 99.08(15) y
O7 P1 C6 106.79(15) y
C7 O2 C8 120.1(3) y
C12 O4 C13 116.2(4) y
C20 O6 P1 120.5(2) y
C21 O7 P1 120.1(2) y
C7 N1 C2 121.7(3) y
C7 N1 C6 118.1(3) y
C2 N1 C6 120.0(3) y
C22 N2 C23 125.2(3) y
C22 N2 C19 117.2(3) y
C23 N2 C19 117.4(3) y
N1 C2 C12 111.6(3) y
N1 C2 C3 110.2(3) y
C12 C2 C3 113.6(3) y
N1 C2 H2 107 ?
C12 C2 H2 107 ?
C3 C2 H2 107 ?
C2 C3 C4 112.6(3) y
C2 C3 H3A 109.1 ?
C4 C3 H3A 109.1 ?
C2 C3 H3B 109.1 ?
C4 C3 H3B 109.1 ?
H3A C3 H3B 107.8 ?
C14 C4 C3 112.7(3) y
C14 C4 C5 110.3(3) y
C3 C4 C5 111.8(3) y
C14 C4 H4 107.2 ?
C3 C4 H4 107.2 ?
C5 C4 H4 107.2 ?
C6 C5 C18 113.1(3) y
C6 C5 C4 113.1(3) y
C18 C5 C4 109.4(3) y
C6 C5 H5 107 ?
C18 C5 H5 107 ?
C4 C5 H5 107 ?
N1 C6 C5 110.3(3) y
N1 C6 P1 112.0(2) y
C5 C6 P1 114.2(2) y
N1 C6 H6 106.6 ?
C5 C6 H6 106.6 ?
P1 C6 H6 106.6 ?
O1 C7 O2 126.3(3) y
O1 C7 N1 124.2(3) y
O2 C7 N1 109.5(3) y
O2 C8 C10 108.8(3) y
O2 C8 C9 101.4(3) y
C10 C8 C9 111.1(4) y
O2 C8 C11 111.4(3) y
C10 C8 C11 112.5(3) y
C9 C8 C11 111.1(4) y
C8 C9 H9A 109.5 ?
C8 C9 H9B 109.5 ?
H9A C9 H9B 109.5 ?
C8 C9 H9C 109.5 ?
H9A C9 H9C 109.5 ?
H9B C9 H9C 109.5 ?
C8 C10 H10A 109.5 ?
C8 C10 H10B 109.5 ?
H10A C10 H10B 109.5 ?
C8 C10 H10C 109.5 ?
H10A C10 H10C 109.5 ?
H10B C10 H10C 109.5 ?
C8 C11 H11A 109.5 ?
C8 C11 H11B 109.5 ?
H11A C11 H11B 109.5 ?
C8 C11 H11C 109.5 ?
H11A C11 H11C 109.5 ?
H11B C11 H11C 109.5 ?
O3 C12 O4 124.0(4) y
O3 C12 C2 126.2(4) y
O4 C12 C2 109.8(4) y
O4 C13 H13A 109.5 ?
O4 C13 H13B 109.5 ?
H13A C13 H13B 109.5 ?
O4 C13 H13C 109.5 ?
H13A C13 H13C 109.5 ?
H13B C13 H13C 109.5 ?
C4 C14 C15 117.6(3) y
C4 C14 H14A 107.9 ?
C15 C14 H14A 107.9 ?
C4 C14 H14B 107.9 ?
C15 C14 H14B 107.9 ?
H14A C14 H14B 107.2 ?
C17 C15 C16 110.8(4) y
C17 C15 C14 110.3(4) y
C16 C15 C14 112.6(3) y
C17 C15 H15 107.6 ?
C16 C15 H15 107.6 ?
C14 C15 H15 107.6 ?
C15 C16 H16A 109.5 ?
C15 C16 H16B 109.5 ?
H16A C16 H16B 109.5 ?
C15 C16 H16C 109.5 ?
H16A C16 H16C 109.5 ?
H16B C16 H16C 109.5 ?
C15 C17 H17A 109.5 ?
C15 C17 H17B 109.5 ?
H17A C17 H17B 109.5 ?
C15 C17 H17C 109.5 ?
H17A C17 H17C 109.5 ?
H17B C17 H17C 109.5 ?
C19 C18 C5 116.2(3) y
C19 C18 H18A 108.2 ?
C5 C18 H18A 108.2 ?
C19 C18 H18B 108.2 ?
C5 C18 H18B 108.2 ?
H18A C18 H18B 107.4 ?
N2 C19 C18 108.6(3) y
N2 C19 H19A 110 ?
C18 C19 H19A 110 ?
N2 C19 H19B 110 ?
C18 C19 H19B 110 ?
H19A C19 H19B 108.4 ?
O6 C20 H20A 109.5 ?
O6 C20 H20B 109.5 ?
H20A C20 H20B 109.5 ?
O6 C20 H20C 109.5 ?
H20A C20 H20C 109.5 ?
H20B C20 H20C 109.5 ?
O7 C21 H21A 109.5 ?
O7 C21 H21B 109.5 ?
H21A C21 H21B 109.5 ?
O7 C21 H21C 109.5 ?
H21A C21 H21C 109.5 ?
H21B C21 H21C 109.5 ?
O8 C22 N2 120.5(3) y
O8 C22 C32 122.1(3) y
N2 C22 C32 117.4(3) y
O9 C23 N2 120.6(3) y
O9 C23 C24 123.3(3) y
N2 C23 C24 116.2(3) y
C25 C24 C33 120.1(3) y
C25 C24 C23 119.2(3) y
C33 C24 C23 120.7(3) y
C24 C25 C26 120.6(3) y
C24 C25 H25 119.7 ?
C26 C25 H25 119.7 ?
C27 C26 C25 120.4(3) y
C27 C26 H26 119.8 ?
C25 C26 H26 119.8 ?
C26 C27 C28 120.9(3) y
C26 C27 H27 119.6 ?
C28 C27 H27 119.6 ?
C29 C28 C27 123.1(3) y
C29 C28 C33 119.0(3) y
C27 C28 C33 118.0(3) y
C30 C29 C28 120.8(3) y
C30 C29 H29 119.6 ?
C28 C29 H29 119.6 ?
C29 C30 C31 119.6(3) y
C29 C30 H30 120.2 ?
C31 C30 H30 120.2 ?
C32 C31 C30 121.5(3) y
C32 C31 H31 119.2 ?
C30 C31 H31 119.2 ?
C31 C32 C33 120.0(3) y
C31 C32 C22 120.6(3) y
C33 C32 C22 119.4(3) y
C24 C33 C32 121.0(3) y
C24 C33 C28 120.0(3) y
C32 C33 C28 119.0(3) y

loop_
_geom_bond_atom_site_label_1
_geom_bond_atom_site_label_2
_geom_bond_distance
_geom_bond_publ_flag
P1 O5 1.472(3) y
P1 O6 1.567(3) y
P1 O7 1.580(3) y
P1 C6 1.846(4) y
O1 C7 1.207(4) y
O2 C7 1.355(4) y
O2 C8 1.481(4) y
O3 C12 1.201(5) y
O4 C12 1.338(5) y
O4 C13 1.442(5) y
O6 C20 1.460(4) y
O7 C21 1.447(5) y
O8 C22 1.222(4) y
O9 C23 1.205(4) y
N1 C7 1.368(5) y
N1 C2 1.453(5) y
N1 C6 1.471(4) y
N2 C22 1.397(4) y
N2 C23 1.406(4) y
N2 C19 1.474(4) y
C2 C12 1.513(6) y
C2 C3 1.537(5) y
C2 H2 1 ?
C3 C4 1.541(5) y
C3 H3a 0.99 ?
C3 H3b 0.99 ?
C4 C14 1.530(5) y
C4 C5 1.554(5) y
C4 H4 1 ?
C5 C6 1.534(5) y
C5 C18 1.537(5) y
C5 H5 1 ?
C6 H6 1 ?
C8 C10 1.516(6) y
C8 C9 1.520(5) y
C8 C11 1.523(6) y
C9 H9a 0.98 ?
C9 H9b 0.98 ?
C9 H9c 0.98 ?
C10 H10a 0.98 ?
C10 H10b 0.98 ?
C10 H10c 0.98 ?
C11 H11a 0.98 ?
C11 H11b 0.98 ?
C11 H11c 0.98 ?
C13 H13a 0.98 ?
C13 H13b 0.98 ?
C13 H13c 0.98 ?
C14 C15 1.534(6) y
C14 H14a 0.99 ?
C14 H14b 0.99 ?
C15 C17 1.508(6) y
C15 C16 1.510(7) y
C15 H15 1 ?
C16 H16a 0.98 ?
C16 H16b 0.98 ?
C16 H16c 0.98 ?
C17 H17a 0.98 ?
C17 H17b 0.98 ?
C17 H17c 0.98 ?
C18 C19 1.523(5) y
C18 H18a 0.99 ?
C18 H18b 0.99 ?
C19 H19a 0.99 ?
C19 H19b 0.99 ?
C20 H20a 0.98 ?
C20 H20b 0.98 ?
C20 H20c 0.98 ?
C21 H21a 0.98 ?
C21 H21b 0.98 ?
C21 H21c 0.98 ?
C22 C32 1.484(5) y
C23 C24 1.478(5) y
C24 C25 1.378(5) y
C24 C33 1.409(5) y
C25 C26 1.398(5) y
C25 H25 0.95 ?
C26 C27 1.373(5) y
C26 H26 0.95 ?
C27 C28 1.423(5) y
C27 H27 0.95 ?
C28 C29 1.407(5) y
C28 C33 1.423(5) y
C29 C30 1.378(5) y
C29 H29 0.95 ?
C30 C31 1.396(5) y
C30 H30 0.95 ?
C31 C32 1.365(5) y
C31 H31 0.95 ?
C32 C33 1.416(5) y

loop_
_geom_torsion_atom_site_label_1
_geom_torsion_atom_site_label_2
_geom_torsion_atom_site_label_3
_geom_torsion_atom_site_label_4
_geom_torsion
_geom_torsion_publ_flag
O5 P1 O6 C20 42.6(3) y
O7 P1 O6 C20 -82.9(3) y
C6 P1 O6 C20 167.2(3) y
O5 P1 O7 C21 23.7(3) y
O6 P1 O7 C21 151.3(3) y
C6 P1 O7 C21 -104.5(3) y
C7 N1 C2 C12 -73.8(4) y
C6 N1 C2 C12 100.7(4) y
C7 N1 C2 C3 159.0(3) y
C6 N1 C2 C3 -26.5(5) y
N1 C2 C3 C4 58.9(4) y
C12 C2 C3 C4 -67.2(4) y
C2 C3 C4 C14 93.2(4) y
C2 C3 C4 C5 -31.7(4) y
C14 C4 C5 C6 -150.7(3) y
C3 C4 C5 C6 -24.5(4) y
C14 C4 C5 C18 82.2(4) y
C3 C4 C5 C18 -151.5(3) y
C7 N1 C6 C5 145.4(3) y
C2 N1 C6 C5 -29.3(4) y
C7 N1 C6 P1 -86.2(3) y
C2 N1 C6 P1 99.1(3) y
C18 C5 C6 N1 -178.8(3) y
C4 C5 C6 N1 56.1(4) y
C18 C5 C6 P1 54.0(4) y
C4 C5 C6 P1 -71.1(3) y
O5 P1 C6 N1 -103.4(3) y
O6 P1 C6 N1 131.2(2) y
O7 P1 C6 N1 23.5(3) y
O5 P1 C6 C5 22.9(3) y
O6 P1 C6 C5 -102.4(3) y
O7 P1 C6 C5 149.9(2) y
C8 O2 C7 O1 15.8(6) y
C8 O2 C7 N1 -164.0(3) y
C2 N1 C7 O1 -177.8(4) y
C6 N1 C7 O1 7.7(6) y
C2 N1 C7 O2 2.0(5) y
C6 N1 C7 O2 -172.6(3) y
C7 O2 C8 C10 62.4(5) y
C7 O2 C8 C9 179.6(4) y
C7 O2 C8 C11 -62.1(4) y
C13 O4 C12 O3 2.2(6) y
C13 O4 C12 C2 -177.9(3) y
N1 C2 C12 O3 -12.9(6) y
C3 C2 C12 O3 112.4(5) y
N1 C2 C12 O4 167.3(3) y
C3 C2 C12 O4 -67.4(4) y
C3 C4 C14 C15 59.6(4) y
C5 C4 C14 C15 -174.7(3) y
C4 C14 C15 C17 175.8(4) y
C4 C14 C15 C16 51.4(6) y
C6 C5 C18 C19 75.9(4) y
C4 C5 C18 C19 -157.0(3) y
C22 N2 C19 C18 -77.9(4) y
C23 N2 C19 C18 96.8(4) y
C5 C18 C19 N2 176.3(3) y
C23 N2 C22 O8 -178.3(4) y
C19 N2 C22 O8 -4.0(5) y
C23 N2 C22 C32 0.5(5) y
C19 N2 C22 C32 174.8(3) y
C22 N2 C23 O9 175.3(3) y
C19 N2 C23 O9 0.9(5) y
C22 N2 C23 C24 -4.3(5) y
C19 N2 C23 C24 -178.6(3) y
O9 C23 C24 C25 4.7(6) y
N2 C23 C24 C25 -175.8(3) y
O9 C23 C24 C33 -174.2(3) y
N2 C23 C24 C33 5.4(5) y
C33 C24 C25 C26 2.1(6) y
C23 C24 C25 C26 -176.8(3) y
C24 C25 C26 C27 0.0(6) y
C25 C26 C27 C28 -1.7(6) y
C26 C27 C28 C29 179.7(3) y
C26 C27 C28 C33 1.2(5) y
C27 C28 C29 C30 -179.2(3) y
C33 C28 C29 C30 -0.7(6) y
C28 C29 C30 C31 -0.6(6) y
C29 C30 C31 C32 1.3(6) y
C30 C31 C32 C33 -0.7(6) y
C30 C31 C32 C22 179.0(3) y
O8 C22 C32 C31 1.6(6) y
N2 C22 C32 C31 -177.1(3) y
O8 C22 C32 C33 -178.7(4) y
N2 C22 C32 C33 2.5(5) y
C25 C24 C33 C32 178.5(3) y
C23 C24 C33 C32 -2.7(5) y
C25 C24 C33 C28 -2.6(5) y
C23 C24 C33 C28 176.3(3) y
C31 C32 C33 C24 178.3(3) y
C22 C32 C33 C24 -1.3(5) y
C31 C32 C33 C28 -0.7(5) y
C22 C32 C33 C28 179.7(3) y
C29 C28 C33 C24 -177.6(3) y
C27 C28 C33 C24 0.9(5) y
C29 C28 C33 C32 1.4(5) y
C27 C28 C33 C32 179.9(3) y

loop_
_cod_related_entry_id
_cod_related_entry_database
_cod_related_entry_code
1 ChemSpider 21194395
